data_2004011
loop_
_publ_author_name
'Ruck, M.'

_publ_contact_author
;
     Dr Michael Ruck
     Institut f\"ur Anorganische Chemie
     Universit\"at (TH) Karlsruhe
     Engesserstra\&se
     D-76128 Karlsruhe
     Germany
;
_publ_section_title
;
 TaOI~2~: Eine zentrosymmetrische Variante der NbOI~2~-Struktur
;
_journal_issue 10
_journal_name_full 'Acta Crystallographica Section C'
_journal_page_first 1960
_journal_page_last 1962
_journal_paper_doi 10.1107/S0108270195003799
_journal_volume 51
_journal_year 1995
_chemical_formula_sum 'I2 O Ta'
_chemical_formula_weight 450.75
_chemical_name_systematic
;
 Tantal(IV)oxiddiiodid
;
_space_group_IT_number 12
_symmetry_cell_setting monoclinic
_symmetry_space_group_name_Hall '-C 2y'
_symmetry_space_group_name_H-M 'C 1 2/m 1'
_cell_angle_alpha 90.00
_cell_angle_beta 105.34(4)
_cell_angle_gamma 90.00
_cell_formula_units_Z 4
_cell_length_a 15.305(4)
_cell_length_b 3.8628(4)
_cell_length_c 7.467(2)
_cell_measurement_temperature 293.0(10)
_cell_volume 425.72(18)
_computing_cell_refinement 'GIVER (Krogmann, 1971)'
_computing_data_collection 'DIF4 (Stoe, 1984)'
_computing_data_reduction 'REDU5 (Adams, 1994)'
_computing_molecular_graphics 'ORTEPII (Johnson, 1976)'
_computing_structure_refinement 'SHELXL93 (Sheldrick, 1993)'
_computing_structure_solution 'SHELXS86 (Sheldrick, 1985)'
_diffrn_ambient_temperature 293.0(10)
_diffrn_measurement_device 'Automatisches Vierkreisdiffraktometer AED2 (Siemens, Stoe)'
_diffrn_measurement_method \w
_diffrn_radiation_monochromator Graphit
_diffrn_radiation_source Feinfokus-R\"ontgen-R\"ohre
_diffrn_radiation_type MoK\a
_diffrn_radiation_wavelength .71073
_diffrn_reflns_av_R_equivalents .1500
_diffrn_reflns_av_sigmaI/netI 0.1194
_diffrn_reflns_limit_h_max 18
_diffrn_reflns_limit_h_min -018
_diffrn_reflns_limit_k_max 4
_diffrn_reflns_limit_k_min -04
_diffrn_reflns_limit_l_max 8
_diffrn_reflns_limit_l_min -08
_diffrn_reflns_number 1410
_diffrn_reflns_theta_max 24.97
_diffrn_reflns_theta_min 2.76
_diffrn_standards_decay_% .2
_diffrn_standards_interval_time 180
_diffrn_standards_number 3
_exptl_absorpt_coefficient_mu 40.1
_exptl_absorpt_correction_T_max .74
_exptl_absorpt_correction_T_min .59
_exptl_absorpt_correction_type analytisch
_exptl_crystal_colour schwarz
_exptl_crystal_density_diffrn 7.033
_exptl_crystal_description Nadel
_exptl_crystal_F_000 748
_exptl_crystal_size_max .195
_exptl_crystal_size_mid .014
_exptl_crystal_size_min .007
_refine_diff_density_max 2.316
_refine_diff_density_min -03.128
_refine_ls_extinction_coef .00060(8)
_refine_ls_extinction_method 'SHELXL93 (Sheldrick, 1993)'
_refine_ls_goodness_of_fit_all 1.006
_refine_ls_goodness_of_fit_obs 1.079
_refine_ls_number_parameters 26
_refine_ls_number_reflns 435
_refine_ls_number_restraints 0
_refine_ls_restrained_S_all 1.006
_refine_ls_restrained_S_obs 1.079
_refine_ls_R_factor_all 0.0894
_refine_ls_R_factor_obs .0467
_refine_ls_shift/esd_max .000
_refine_ls_shift/esd_mean 0.000
_refine_ls_structure_factor_coef Fsqd
_refine_ls_weighting_details 'w = 1/[\s^2^(F~o~^2^)]'
_refine_ls_weighting_scheme calc
_refine_ls_wR_factor_all .0614
_refine_ls_wR_factor_obs .0539
_reflns_number_observed 299
_reflns_number_total 435
_reflns_observed_criterion >2sigma(I)
_cod_data_source_file jz1041.cif
_cod_data_source_block taoi2
_cod_depositor_comments
;
The following automatic conversions were performed:

'_refine_ls_weighting_scheme' value 'w = 1/[\s^2^(F~o~^2^)]' was
changed to 'calc'. New tag '_refine_ls_weighting_details' was
created. The value of the new tag was set to 'w =
1/[\s^2^(F~o~^2^)]'.

Automatic conversion script
Id: cif_fix_values 3143 2015-03-26 13:38:13Z robertas 
;
_cod_original_cell_volume 425.7(2)
_cod_original_sg_symbol_H-M 'C 2/m'
_cod_original_formula_sum 'Ta1 O1 I2'
_cod_database_code 2004011

loop_
_symmetry_equiv_pos_as_xyz
x,y,z
1/2+x,1/2+y,z
'-x,y,-z '
1/2-x,1/2+y,-z
-x,-y,-z
1/2-x,1/2-y,-z
x,-y,z
'1/2+x,1/2-y,z '

loop_
_atom_site_aniso_label
_atom_site_aniso_U_11
_atom_site_aniso_U_22
_atom_site_aniso_U_33
_atom_site_aniso_U_12
_atom_site_aniso_U_13
_atom_site_aniso_U_23
Ta 0.0150(9) 0.0054(8) 0.0037(7) 0.000 0.0043(7) 0.000
I1 0.0156(11) 0.0135(13) 0.0073(9) 0.000 0.0061(9) 0.000
I2 0.0125(12) 0.0143(12) 0.0076(10) 0.000 0.0052(9) 0.000
O 0.031(13) 0.012(11) 0.057(16) 0.000 0.033(14) 0.000

loop_
_atom_site_label
_atom_site_fract_x
_atom_site_fract_y
_atom_site_fract_z
_atom_site_U_iso_or_equiv
Ta .00031(9) .0000 .2926(2) .0077(4)
I1 .12782(13) .0000 .0678(3) .0116(5)
I2 .15473(13) .0000 .5857(2) .0110(5)
O .4977(15) .0000 .293(4) .029(6)

loop_
_atom_type_symbol
_atom_type_description
_atom_type_scat_source
_atom_type_scat_dispersion_real
_atom_type_scat_dispersion_imag
Ta Ta 'International Tables Vol C Tables 4.2.6.8 and 6.1.1.4' -0.7052 6.5227
I I 'International Tables Vol C Tables 4.2.6.8 and 6.1.1.4' -0.4742 1.8119
O O 'International Tables Vol C Tables 4.2.6.8 and 6.1.1.4' .0106 .0060

loop_
_geom_angle_atom_site_label_1
_geom_angle_atom_site_label_2
_geom_angle_atom_site_label_3
_geom_angle_site_symmetry_1
_geom_angle_site_symmetry_3
_geom_angle
_geom_angle_publ_flag
O Ta O 2_445 2_455 177.6(12) yes
I1 Ta I1 5 . 81.66(7) yes
I2 Ta I2 5_556 . 111.67(6) yes
I2 Ta I1 . . 83.86(6) yes
I2 Ta I1 5_556 5 82.84(7) yes
Ta I1 Ta 5 . 98.34(7) yes
Ta I2 Ta 5_556 . 68.33(6) yes
Ta O Ta 2 2_545 177.6(12) yes

loop_
_geom_bond_atom_site_label_1
_geom_bond_atom_site_label_2
_geom_bond_site_symmetry_2
_geom_bond_distance
_geom_bond_publ_flag
Ta O 2_445 1.9318(5) yes
Ta I2 5_556 2.756(2) yes
Ta I2 . 2.764(3) yes
Ta I1 5 2.880(3) yes
Ta I1 . 2.891(3) yes
Ta Ta 5_556 3.100(2) yes
